data_4078720
loop_
_publ_author_name
'Bruce, Michael I.'
'Skelton, Brian W.'
'Zaitseva, Natasha N.'

_publ_section_title
;
 A Ruthenated [3]Dendralene from Phenylethyne and an
 \h3-Butadienyl--Ruthenium Complex
;
_journal_issue 14
_journal_name_full Organometallics
_journal_page_first 5034
_journal_paper_doi 10.1021/om300366g
_journal_volume 31
_journal_year 2012
_chemical_formula_moiety 'C69 H51 N5 P2 Ru2, C7 H8, C H Cl3'
_chemical_formula_sum 'C77 H60 Cl3 N5 P2 Ru2'
_chemical_formula_weight 1425.73
_chemical_name_systematic
;
 ?
;
_space_group_IT_number 14
_symmetry_cell_setting monoclinic
_symmetry_space_group_name_Hall '-P 2ybc'
_symmetry_space_group_name_H-M 'P 1 21/c 1'
_atom_sites_solution_hydrogens geom
_atom_sites_solution_primary direct
_atom_sites_solution_secondary difmap
_audit_creation_date 2012-04-16T11:28:41-00:00
_audit_creation_method 'WinGX routine CIF_UPDATE'
_cell_angle_alpha 90
_cell_angle_beta 111.963(17)
_cell_angle_gamma 90
_cell_formula_units_Z 4
_cell_length_a 16.233(2)
_cell_length_b 21.0315(9)
_cell_length_c 20.908(3)
_cell_measurement_reflns_used 12559
_cell_measurement_temperature 100(2)
_cell_measurement_theta_max 29.8691
_cell_measurement_theta_min 2.5054
_cell_volume 6620.0(15)
_computing_cell_refinement
;
        CrysAlisPro, Oxford Diffraction Ltd.,
        Version 1.171.33.34d (release 27-02-2009 CrysAlis171 .NET)
        (compiled Feb 27 2009,15:38:38)
;
_computing_data_collection
;
        CrysAlisPro, Oxford Diffraction Ltd.,
        Version 1.171.33.34d (release 27-02-2009 CrysAlis171 .NET)
        (compiled Feb 27 2009,15:38:38)
;
_computing_data_reduction
;
        CrysAlisPro, Oxford Diffraction Ltd.,
        Version 1.171.33.34d (release 27-02-2009 CrysAlis171 .NET)
        (compiled Feb 27 2009,15:38:38)
;
_computing_molecular_graphics 'OrtepII (Johnson, C. K. (1976)'
_computing_publication_material 'WinGX Farrugia, L. J. (1999)'
_computing_structure_refinement 'SHELXL-97 (Sheldrick, 2008)'
_diffrn_ambient_temperature 100(2)
_diffrn_detector_area_resol_mean 16.0009
_diffrn_measured_fraction_theta_full 0.995
_diffrn_measured_fraction_theta_max 0.92
_diffrn_measurement_device_type 'Oxford Diffraction Xcalibur diffractometer'
_diffrn_measurement_method '\w scans'
_diffrn_orient_matrix_UB_11 -0.0339586181
_diffrn_orient_matrix_UB_12 -0.0187518046
_diffrn_orient_matrix_UB_13 -0.0241870176
_diffrn_orient_matrix_UB_21 0.0107189254
_diffrn_orient_matrix_UB_22 0.0130105727
_diffrn_orient_matrix_UB_23 -0.0274024722
_diffrn_orient_matrix_UB_31 0.0309937058
_diffrn_orient_matrix_UB_32 -0.0250125038
_diffrn_orient_matrix_UB_33 0.0039052313
_diffrn_radiation_monochromator graphite
_diffrn_radiation_type MoK\a
_diffrn_radiation_wavelength 0.71073
_diffrn_reflns_av_R_equivalents 0.0793
_diffrn_reflns_av_unetI/netI 0.1464
_diffrn_reflns_limit_h_max 22
_diffrn_reflns_limit_h_min -22
_diffrn_reflns_limit_k_max 29
_diffrn_reflns_limit_k_min -27
_diffrn_reflns_limit_l_max 28
_diffrn_reflns_limit_l_min -29
_diffrn_reflns_number 61075
_diffrn_reflns_theta_full 28.5
_diffrn_reflns_theta_max 29.91
_diffrn_reflns_theta_min 2.69
_exptl_absorpt_coefficient_mu 0.674
_exptl_absorpt_correction_T_max 1
_exptl_absorpt_correction_T_min 0.96131
_exptl_absorpt_correction_type multi-scan
_exptl_absorpt_process_details
;
        CrysAlis RED, Oxford Diffraction Ltd.,
        Version 1.171.32.29 (release 10-06-2008 CrysAlis171 .NET)
        (compiled Jun 10 2008,16:49:55)
        Empirical absorption correction using spherical harmonics,
 implemented in SCALE3 ABSPACK scaling algorithm.
;
_exptl_crystal_colour red
_exptl_crystal_density_diffrn 1.431
_exptl_crystal_density_method 'not measured'
_exptl_crystal_description plate
_exptl_crystal_F_000 2904
_exptl_crystal_size_max 0.514
_exptl_crystal_size_mid 0.1951
_exptl_crystal_size_min 0.039
_refine_diff_density_max 1.854
_refine_diff_density_min -1.867
_refine_diff_density_rms 0.102
_refine_ls_extinction_method none
_refine_ls_goodness_of_fit_ref 0.902
_refine_ls_hydrogen_treatment constr
_refine_ls_matrix_type full
_refine_ls_number_parameters 920
_refine_ls_number_reflns 17636
_refine_ls_number_restraints 319
_refine_ls_restrained_S_all 0.92
_refine_ls_R_factor_all 0.1328
_refine_ls_R_factor_gt 0.0568
_refine_ls_shift/su_max 0.007
_refine_ls_shift/su_mean 0
_refine_ls_structure_factor_coef Fsqd
_refine_ls_weighting_details 'calc w=1/[\s^2^(Fo^2^)+(0.0550P)^2^] where P=(Fo^2^+2Fc^2^)/3'
_refine_ls_weighting_scheme calc
_refine_ls_wR_factor_gt 0.1127
_refine_ls_wR_factor_ref 0.1289
_reflns_number_gt 9448
_reflns_number_total 17636
_reflns_threshold_expression I>2\s(I)
_cod_data_source_file om300366g_si_001.cif
_cod_data_source_block br1449
_cod_original_cell_volume 6619.8(15)
_cod_original_sg_symbol_Hall -P_2ybc
_cod_database_code 4078720

loop_
_symmetry_equiv_pos_as_xyz
'x, y, z'
'-x, y+1/2, -z+1/2'
'-x, -y, -z'
'x, -y-1/2, z-1/2'

loop_
_atom_site_label
_atom_site_type_symbol
_atom_site_fract_x
_atom_site_fract_y
_atom_site_fract_z
_atom_site_U_iso_or_equiv
_atom_site_adp_type
_atom_site_occupancy
_atom_site_symmetry_multiplicity
_atom_site_calc_flag
_atom_site_refinement_flags
_atom_site_disorder_assembly
_atom_site_disorder_group
Ru1 Ru 0.67316(2) 0.184577(17) 0.241460(18) 0.02248(9) Uani 1 1 d . A .
Ru2 Ru 0.74687(2) 0.374888(17) 0.111548(18) 0.02391(9) Uani 1 1 d . . .
P1 P 0.61984(7) 0.12030(5) 0.14407(6) 0.0236(2) Uani 1 1 d . . .
C111 C 0.5877(3) 0.0401(2) 0.1627(2) 0.0286(10) Uani 1 1 d . . .
C112 C 0.5041(3) 0.0288(2) 0.1636(2) 0.0324(11) Uani 1 1 d . . .
H112 H 0.4616 0.0622 0.1522 0.039 Uiso 1 1 calc R . .
C113 C 0.4808(3) -0.0315(2) 0.1812(3) 0.0394(12) Uani 1 1 d . . .
H113 H 0.4229 -0.0386 0.1809 0.047 Uiso 1 1 calc R . .
C114 C 0.5418(4) -0.0795(2) 0.1986(3) 0.0449(14) Uani 1 1 d . . .
H114 H 0.5264 -0.1202 0.2106 0.054 Uiso 1 1 calc R . .
C115 C 0.6263(4) -0.0689(2) 0.1987(3) 0.0466(14) Uani 1 1 d . . .
H115 H 0.6685 -0.1025 0.2108 0.056 Uiso 1 1 calc R . .
C116 C 0.6499(3) -0.0096(2) 0.1813(3) 0.0405(13) Uani 1 1 d . . .
H116 H 0.7081 -0.0028 0.1821 0.049 Uiso 1 1 calc R . .
C121 C 0.5137(3) 0.1506(2) 0.0799(2) 0.0251(10) Uani 1 1 d . . .
C122 C 0.4872(3) 0.2134(2) 0.0821(2) 0.0286(10) Uani 1 1 d . . .
H122 H 0.5234 0.2409 0.1175 0.034 Uiso 1 1 calc R . .
C123 C 0.4081(3) 0.2366(2) 0.0330(3) 0.0371(12) Uani 1 1 d . . .
H123 H 0.3909 0.2795 0.0353 0.045 Uiso 1 1 calc R . .
C124 C 0.3555(3) 0.1978(2) -0.0183(3) 0.0402(13) Uani 1 1 d . . .
H124 H 0.3014 0.2135 -0.0513 0.048 Uiso 1 1 calc R . .
C125 C 0.3808(3) 0.1351(3) -0.0226(3) 0.0419(13) Uani 1 1 d . . .
H125 H 0.3442 0.1084 -0.0586 0.05 Uiso 1 1 calc R . .
C126 C 0.4592(3) 0.1117(2) 0.0255(2) 0.0358(12) Uani 1 1 d . . .
H126 H 0.4764 0.0691 0.0219 0.043 Uiso 1 1 calc R . .
C131 C 0.6799(3) 0.1036(2) 0.0861(2) 0.0261(10) Uani 1 1 d . . .
C132 C 0.7396(3) 0.1490(2) 0.0793(2) 0.0273(10) Uani 1 1 d . . .
H132 H 0.7554 0.1846 0.1094 0.033 Uiso 1 1 calc R . .
C133 C 0.7759(3) 0.1422(2) 0.0290(2) 0.0317(11) Uani 1 1 d . . .
H133 H 0.816 0.1733 0.0246 0.038 Uiso 1 1 calc R . .
C134 C 0.7537(3) 0.0903(2) -0.0146(3) 0.0393(13) Uani 1 1 d . . .
H134 H 0.7776 0.0862 -0.0495 0.047 Uiso 1 1 calc R . .
C135 C 0.6968(3) 0.0443(2) -0.0077(3) 0.0423(13) Uani 1 1 d . . .
H135 H 0.6831 0.0081 -0.0369 0.051 Uiso 1 1 calc R . .
C136 C 0.6594(3) 0.0510(2) 0.0420(3) 0.0356(12) Uani 1 1 d . . .
H136 H 0.6196 0.0196 0.0459 0.043 Uiso 1 1 calc R . .
P2 P 0.82124(8) 0.15532(6) 0.29160(6) 0.0305(3) Uani 1 1 d . . .
C211 C 0.854(2) 0.0869(10) 0.3432(13) 0.025(3) Uani 0.5 1 d PU A 1
C212 C 0.9444(12) 0.0713(6) 0.3770(9) 0.034(3) Uani 0.5 1 d PU A 1
H212 H 0.9889 0.097 0.3706 0.041 Uiso 0.5 1 calc PR A 1
C213 C 0.9682(9) 0.0177(6) 0.4199(7) 0.037(3) Uani 0.5 1 d PU A 1
H213 H 1.0293 0.0079 0.4436 0.045 Uiso 0.5 1 calc PR A 1
C214 C 0.9049(10) -0.0209(6) 0.4284(7) 0.044(4) Uani 0.5 1 d PU A 1
H214 H 0.9219 -0.0569 0.4579 0.053 Uiso 0.5 1 calc PR A 1
C215 C 0.8151(12) -0.0067(8) 0.3931(9) 0.046(3) Uani 0.5 1 d PU A 1
H215 H 0.7706 -0.0337 0.3975 0.056 Uiso 0.5 1 calc PR A 1
C216 C 0.7907(13) 0.0472(7) 0.3516(8) 0.028(3) Uani 0.5 1 d PU A 1
H216 H 0.7295 0.0568 0.3285 0.033 Uiso 0.5 1 calc PR A 1
C241 C 0.844(2) 0.0704(11) 0.3307(13) 0.025(3) Uani 0.5 1 d PU A 2
C242 C 0.9312(12) 0.0466(6) 0.3633(9) 0.034(3) Uani 0.5 1 d PU A 2
H242 H 0.9799 0.071 0.3621 0.041 Uiso 0.5 1 calc PR A 2
C243 C 0.9469(11) -0.0104(8) 0.3962(7) 0.053(4) Uani 0.5 1 d PU A 2
H243 H 1.0063 -0.0251 0.4174 0.064 Uiso 0.5 1 calc PR A 2
C244 C 0.8796(10) -0.0467(8) 0.3994(8) 0.061(4) Uani 0.5 1 d PU A 2
H244 H 0.8919 -0.0864 0.4227 0.074 Uiso 0.5 1 calc PR A 2
C245 C 0.7922(12) -0.0256(8) 0.3684(8) 0.046(3) Uani 0.5 1 d PU A 2
H245 H 0.7443 -0.0501 0.3707 0.056 Uiso 0.5 1 calc PR A 2
C246 C 0.7770(13) 0.0322(7) 0.3340(8) 0.028(3) Uani 0.5 1 d PU A 2
H246 H 0.7174 0.0462 0.3117 0.033 Uiso 0.5 1 calc PR A 2
C221 C 0.8777(3) 0.2135(3) 0.3615(2) 0.0415(13) Uani 1 1 d U A .
C222 C 0.8716(3) 0.2782(3) 0.3463(3) 0.0480(14) Uani 1 1 d U . .
H222 H 0.8392 0.2917 0.3004 0.058 Uiso 1 1 calc R A .
C223 C 0.9119(4) 0.3235(3) 0.3970(3) 0.0607(17) Uani 1 1 d U A .
H223 H 0.909 0.3673 0.3852 0.073 Uiso 1 1 calc R . .
C224 C 0.9557(4) 0.3047(4) 0.4639(3) 0.072(2) Uani 1 1 d U . .
H224 H 0.9833 0.3356 0.4984 0.086 Uiso 1 1 calc R A .
C225 C 0.9600(4) 0.2416(4) 0.4814(3) 0.070(2) Uani 1 1 d U A .
H225 H 0.9894 0.2295 0.5283 0.084 Uiso 1 1 calc R . .
C226 C 0.9220(3) 0.1948(3) 0.4318(3) 0.0549(16) Uani 1 1 d U . .
H226 H 0.9254 0.1513 0.4446 0.066 Uiso 1 1 calc R A .
C231 C 0.8960(3) 0.1527(2) 0.2430(2) 0.0307(11) Uani 1 1 d . A .
C232 C 0.9436(3) 0.2053(2) 0.2357(2) 0.0342(12) Uani 1 1 d . . .
H232 H 0.9383 0.2445 0.2564 0.041 Uiso 1 1 calc R A .
C233 C 0.9997(3) 0.2015(3) 0.1980(2) 0.0378(12) Uani 1 1 d . A .
H233 H 1.032 0.2378 0.1936 0.045 Uiso 1 1 calc R . .
C234 C 1.0075(3) 0.1446(3) 0.1677(3) 0.0408(13) Uani 1 1 d . . .
H234 H 1.0452 0.1417 0.1424 0.049 Uiso 1 1 calc R A .
C235 C 0.9598(3) 0.0915(3) 0.1743(3) 0.0429(13) Uani 1 1 d . A .
H235 H 0.9648 0.0523 0.1534 0.051 Uiso 1 1 calc R . .
C236 C 0.9047(3) 0.0962(2) 0.2117(2) 0.0370(12) Uani 1 1 d . . .
H236 H 0.8724 0.0598 0.216 0.044 Uiso 1 1 calc R A .
C10 C 0.7033(3) 0.2540(2) 0.1883(2) 0.0209(9) Uani 1 1 d . . .
N20 N 0.7157(2) 0.29772(17) 0.15930(18) 0.0261(8) Uani 1 1 d . A .
C1 C 0.6118(3) 0.3759(2) 0.0544(2) 0.0241(9) Uani 1 1 d . . .
C11 C 0.5652(3) 0.3322(2) -0.0047(2) 0.0241(10) Uani 1 1 d . . .
C12 C 0.5930(3) 0.2699(2) -0.0070(2) 0.0254(10) Uani 1 1 d . . .
H12 H 0.644 0.2544 0.0295 0.03 Uiso 1 1 calc R . .
C13 C 0.5471(3) 0.2296(2) -0.0622(2) 0.0307(11) Uani 1 1 d . . .
H13 H 0.5675 0.1874 -0.0632 0.037 Uiso 1 1 calc R . .
C14 C 0.4717(3) 0.2515(2) -0.1157(2) 0.0309(11) Uani 1 1 d . . .
H14 H 0.4399 0.2242 -0.1529 0.037 Uiso 1 1 calc R . .
C15 C 0.4433(3) 0.3135(2) -0.1143(2) 0.0322(11) Uani 1 1 d . . .
H15 H 0.3921 0.3287 -0.1509 0.039 Uiso 1 1 calc R . .
C16 C 0.4891(3) 0.3535(2) -0.0600(2) 0.0260(10) Uani 1 1 d . . .
H16 H 0.469 0.3959 -0.0599 0.031 Uiso 1 1 calc R . .
C2 C 0.5607(3) 0.4187(2) 0.0734(2) 0.0254(10) Uani 1 1 d . . .
H2 H 0.4977 0.4187 0.0521 0.03 Uiso 1 1 calc R . .
C3 C 0.6062(3) 0.4623(2) 0.1258(2) 0.0269(10) Uani 1 1 d . . .
C30 C 0.5672(3) 0.5022(2) 0.1585(2) 0.0288(10) Uani 1 1 d . . .
C31 C 0.4720(4) 0.5021(2) 0.1383(2) 0.0360(12) Uani 1 1 d . . .
N31 N 0.3958(3) 0.5007(2) 0.1188(2) 0.0473(12) Uani 1 1 d . . .
C32 C 0.6163(3) 0.5445(2) 0.2141(3) 0.0353(12) Uani 1 1 d . . .
N32 N 0.6559(3) 0.5771(2) 0.2599(2) 0.0462(11) Uani 1 1 d . . .
C4 C 0.7052(3) 0.4631(2) 0.1425(2) 0.0267(10) Uani 1 1 d . . .
C41 C 0.7357(3) 0.5247(2) 0.1202(2) 0.0279(10) Uani 1 1 d . . .
C42 C 0.7006(3) 0.5412(2) 0.0500(2) 0.0311(11) Uani 1 1 d . . .
H42 H 0.6574 0.5143 0.0183 0.037 Uiso 1 1 calc R . .
C43 C 0.7272(3) 0.5955(2) 0.0258(2) 0.0333(11) Uani 1 1 d . . .
H43 H 0.7024 0.6054 -0.0219 0.04 Uiso 1 1 calc R . .
C44 C 0.7902(3) 0.6356(2) 0.0715(3) 0.0420(13) Uani 1 1 d . . .
H44 H 0.8098 0.6725 0.055 0.05 Uiso 1 1 calc R . .
C45 C 0.8246(3) 0.6211(2) 0.1422(3) 0.0430(13) Uani 1 1 d . . .
H45 H 0.8667 0.6487 0.1738 0.052 Uiso 1 1 calc R . .
C46 C 0.7969(3) 0.5663(2) 0.1661(2) 0.0353(12) Uani 1 1 d . . .
H46 H 0.8199 0.5572 0.214 0.042 Uiso 1 1 calc R . .
C5 C 0.7603(3) 0.4280(2) 0.2047(2) 0.0295(10) Uani 1 1 d . . .
C51 C 0.8542(4) 0.4415(2) 0.2439(2) 0.0356(12) Uani 1 1 d . . .
N51 N 0.9279(3) 0.4497(2) 0.2760(2) 0.0493(12) Uani 1 1 d . . .
C52 C 0.7167(3) 0.4028(2) 0.2494(2) 0.0334(11) Uani 1 1 d . . .
N52 N 0.6846(3) 0.38479(19) 0.2862(2) 0.0418(11) Uani 1 1 d . . .
C101 C 0.5802(3) 0.2487(2) 0.2684(2) 0.0307(11) Uani 1 1 d . . .
H101 H 0.5596 0.2881 0.2458 0.037 Uiso 1 1 calc R A .
C102 C 0.5386(3) 0.1898(2) 0.2484(2) 0.0308(11) Uani 1 1 d . A .
H102 H 0.4851 0.1826 0.2099 0.037 Uiso 1 1 calc R . .
C103 C 0.5893(3) 0.1424(2) 0.2952(2) 0.0316(11) Uani 1 1 d . . .
H103 H 0.5764 0.0982 0.2937 0.038 Uiso 1 1 calc R A .
C104 C 0.6627(3) 0.1742(2) 0.3442(2) 0.0342(12) Uani 1 1 d . A .
H104 H 0.7078 0.1544 0.382 0.041 Uiso 1 1 calc R . .
C105 C 0.6589(3) 0.2398(2) 0.3284(2) 0.0293(11) Uani 1 1 d . A .
H105 H 0.7003 0.2715 0.3529 0.035 Uiso 1 1 calc R . .
C201 C 0.8517(3) 0.3140(2) 0.0899(2) 0.0299(10) Uani 1 1 d . . .
H201 H 0.8653 0.271 0.1041 0.036 Uiso 1 1 calc R . .
C202 C 0.7844(3) 0.3345(2) 0.0271(2) 0.0300(11) Uani 1 1 d . . .
H202 H 0.7456 0.3076 -0.0077 0.036 Uiso 1 1 calc R . .
C203 C 0.7853(3) 0.4017(2) 0.0256(3) 0.0360(12) Uani 1 1 d . . .
H203 H 0.7479 0.428 -0.0105 0.043 Uiso 1 1 calc R . .
C204 C 0.8525(4) 0.4227(3) 0.0881(3) 0.0454(14) Uani 1 1 d . . .
H204 H 0.867 0.4656 0.1016 0.054 Uiso 1 1 calc R . .
C205 C 0.8946(3) 0.3678(3) 0.1272(3) 0.0420(13) Uani 1 1 d . . .
H205 H 0.9428 0.3679 0.1705 0.05 Uiso 1 1 calc R . .
C300 C 0.2535(6) 0.3903(5) 0.5973(5) 0.057(2) Uani 0.5 1 d PD B -1
H30A H 0.242 0.3452 0.586 0.085 Uiso 0.5 1 calc PR B -1
H30B H 0.2687 0.3965 0.6469 0.085 Uiso 0.5 1 calc PR B -1
H30C H 0.3031 0.4046 0.5849 0.085 Uiso 0.5 1 calc PR B -1
C301 C 0.1880(6) 0.4209(4) 0.5654(5) 0.066(4) Uani 0.5 1 d PDU B -1
C302 C 0.1541(6) 0.4154(5) 0.4934(4) 0.068(4) Uani 0.5 1 d PDU B -1
H302 H 0.1843 0.3918 0.4701 0.082 Uiso 0.5 1 calc PR B -1
C303 C 0.0748(6) 0.4460(5) 0.4579(5) 0.057(3) Uani 0.5 1 d PDU B -1
H303 H 0.0495 0.4421 0.4091 0.069 Uiso 0.5 1 calc PR B -1
C304 C 0.0301(6) 0.4823(5) 0.4907(5) 0.055(3) Uani 0.5 1 d PDU B -1
H304 H -0.0247 0.5024 0.4648 0.066 Uiso 0.5 1 calc PR B -1
C305 C 0.0661(7) 0.4882(5) 0.5597(5) 0.057(2) Uani 0.5 1 d PDU B -1
H305 H 0.0358 0.512 0.5828 0.068 Uiso 0.5 1 calc PR B -1
C306 C 0.1471(6) 0.4599(5) 0.5974(5) 0.069(4) Uani 0.5 1 d PDU B -1
H306 H 0.1745 0.4676 0.6456 0.083 Uiso 0.5 1 calc PR B -1
C400 C 0.2512(11) 0.2427(8) 0.1829(9) 0.124(5) Uani 0.5 1 d PDU C -1
H40A H 0.2387 0.2561 0.1353 0.186 Uiso 0.5 1 calc PR C -1
H40B H 0.2283 0.1997 0.183 0.186 Uiso 0.5 1 calc PR C -1
H40C H 0.3155 0.2431 0.2089 0.186 Uiso 0.5 1 calc PR C -1
C401 C 0.2142(9) 0.2803(7) 0.2105(7) 0.138(6) Uani 0.5 1 d PDU C -1
C402 C 0.1712(9) 0.3324(6) 0.1716(8) 0.113(5) Uani 0.5 1 d PDU C -1
H402 H 0.1662 0.3406 0.1256 0.136 Uiso 0.5 1 calc PR C -1
C403 C 0.1368(10) 0.3705(7) 0.2094(9) 0.118(5) Uani 0.5 1 d PDU C -1
H403 H 0.115 0.4109 0.1899 0.142 Uiso 0.5 1 calc PR C -1
C404 C 0.1304(16) 0.3572(9) 0.2721(11) 0.166(8) Uani 0.5 1 d PDU C -1
H404 H 0.0936 0.3821 0.2885 0.199 Uiso 0.5 1 calc PR C -1
C405 C 0.1783(13) 0.3072(9) 0.3101(9) 0.157(7) Uani 0.5 1 d PDU C -1
H405 H 0.1846 0.3004 0.3566 0.189 Uiso 0.5 1 calc PR C -1
C406 C 0.2168(10) 0.2674(7) 0.2768(7) 0.096(5) Uani 0.5 1 d PDU C -1
H406 H 0.246 0.23 0.2996 0.115 Uiso 0.5 1 calc PR C -1
Cl11 Cl 0.1274(3) 0.3953(3) 0.2687(3) 0.1077(17) Uani 0.5 1 d P D 2
Cl12 Cl 0.1213(2) 0.30065(19) 0.3649(3) 0.1148(18) Uani 0.5 1 d P D 2
Cl13 Cl 0.1598(2) 0.43285(19) 0.4075(2) 0.0914(13) Uani 0.5 1 d P D 2
C01 C 0.1023(9) 0.3793(6) 0.3398(7) 0.071(4) Uani 0.5 1 d PU D 2
H01 H 0.0373 0.3874 0.3266 0.085 Uiso 0.5 1 calc PR D 2
Cl21 Cl 0.2343(3) 0.2383(2) 0.2337(3) 0.0998(15) Uani 0.5 1 d PD E 2
Cl22 Cl 0.3409(3) 0.2992(2) 0.1699(2) 0.0930(12) Uani 0.5 1 d PD E 2
Cl23 Cl 0.1879(3) 0.2294(4) 0.0872(3) 0.179(3) Uani 0.5 1 d PDU E 2
C02 C 0.2719(11) 0.2339(10) 0.1644(8) 0.124(5) Uani 0.5 1 d PDU E 2
H02 H 0.3086 0.1945 0.1706 0.149 Uiso 0.5 1 calc PR E 2

loop_
_atom_site_aniso_label
_atom_site_aniso_U_11
_atom_site_aniso_U_22
_atom_site_aniso_U_33
_atom_site_aniso_U_23
_atom_site_aniso_U_13
_atom_site_aniso_U_12
Ru1 0.02305(18) 0.0278(2) 0.01547(18) 0.00296(16) 0.00590(14) 0.00034(16)
Ru2 0.0303(2) 0.02486(19) 0.01622(18) -0.00214(16) 0.00833(15) -0.00551(17)
P1 0.0252(6) 0.0224(6) 0.0220(6) 0.0024(5) 0.0074(5) -0.0005(5)
C111 0.033(3) 0.027(3) 0.024(3) 0.003(2) 0.010(2) -0.006(2)
C112 0.042(3) 0.028(3) 0.030(3) 0.000(2) 0.017(2) 0.003(2)
C113 0.047(3) 0.040(3) 0.037(3) -0.003(2) 0.023(3) -0.012(3)
C114 0.070(4) 0.030(3) 0.041(3) 0.005(2) 0.029(3) -0.011(3)
C115 0.065(4) 0.028(3) 0.045(3) 0.011(2) 0.018(3) 0.008(3)
C116 0.044(3) 0.032(3) 0.045(3) 0.008(2) 0.015(3) 0.005(2)
C121 0.025(2) 0.028(2) 0.020(2) 0.0013(19) 0.0058(19) -0.0017(19)
C122 0.028(2) 0.033(3) 0.021(2) 0.004(2) 0.005(2) 0.000(2)
C123 0.040(3) 0.037(3) 0.033(3) 0.005(2) 0.012(2) 0.007(2)
C124 0.030(3) 0.049(4) 0.034(3) 0.010(3) 0.002(2) 0.006(2)
C125 0.033(3) 0.049(4) 0.030(3) -0.001(2) -0.003(2) -0.007(2)
C126 0.039(3) 0.029(3) 0.035(3) 0.000(2) 0.008(2) -0.005(2)
C131 0.028(2) 0.026(2) 0.020(2) 0.0026(19) 0.0039(19) 0.004(2)
C132 0.028(2) 0.030(3) 0.021(2) -0.002(2) 0.0048(19) 0.002(2)
C133 0.033(3) 0.035(3) 0.028(3) 0.001(2) 0.013(2) 0.004(2)
C134 0.042(3) 0.050(3) 0.029(3) -0.006(2) 0.017(2) 0.007(3)
C135 0.049(3) 0.042(3) 0.038(3) -0.015(2) 0.020(3) -0.004(3)
C136 0.037(3) 0.031(3) 0.038(3) -0.006(2) 0.013(2) -0.008(2)
P2 0.0246(6) 0.0463(8) 0.0198(6) 0.0039(6) 0.0071(5) 0.0017(6)
C211 0.030(6) 0.028(10) 0.013(8) -0.004(5) 0.006(6) 0.008(7)
C212 0.031(5) 0.036(8) 0.035(7) 0.007(6) 0.012(5) 0.007(6)
C213 0.035(7) 0.037(7) 0.033(7) 0.001(5) 0.005(5) 0.015(6)
C214 0.055(8) 0.029(7) 0.037(8) 0.002(5) 0.004(6) 0.017(6)
C215 0.046(8) 0.043(8) 0.053(9) 0.014(6) 0.022(7) 0.013(6)
C216 0.032(5) 0.026(6) 0.023(6) -0.002(4) 0.008(4) 0.009(4)
C241 0.030(6) 0.028(10) 0.013(8) -0.004(5) 0.006(6) 0.008(7)
C242 0.031(5) 0.036(8) 0.035(7) 0.007(6) 0.012(5) 0.007(6)
C243 0.050(9) 0.077(11) 0.038(8) 0.022(7) 0.022(7) 0.027(8)
C244 0.057(9) 0.072(10) 0.061(10) 0.036(8) 0.029(8) 0.020(8)
C245 0.046(8) 0.043(8) 0.053(9) 0.014(6) 0.022(7) 0.013(6)
C246 0.032(5) 0.026(6) 0.023(6) -0.002(4) 0.008(4) 0.009(4)
C221 0.022(2) 0.079(4) 0.023(3) -0.004(3) 0.008(2) -0.010(3)
C222 0.039(3) 0.071(4) 0.029(3) -0.015(3) 0.008(2) -0.006(3)
C223 0.053(3) 0.085(4) 0.044(4) -0.024(3) 0.018(3) -0.020(3)
C224 0.063(4) 0.120(6) 0.037(3) -0.028(4) 0.024(3) -0.051(4)
C225 0.046(3) 0.137(6) 0.025(3) -0.003(4) 0.010(3) -0.032(4)
C226 0.033(3) 0.102(5) 0.029(3) -0.003(3) 0.011(2) -0.019(3)
C231 0.021(2) 0.047(3) 0.022(3) 0.004(2) 0.006(2) 0.005(2)
C232 0.024(2) 0.049(3) 0.028(3) 0.004(2) 0.008(2) 0.007(2)
C233 0.025(2) 0.053(3) 0.032(3) 0.012(2) 0.006(2) 0.002(2)
C234 0.032(3) 0.065(4) 0.026(3) 0.014(3) 0.012(2) 0.014(3)
C235 0.039(3) 0.061(4) 0.030(3) 0.003(3) 0.014(2) 0.011(3)
C236 0.034(3) 0.043(3) 0.031(3) 0.002(2) 0.010(2) 0.001(2)
C10 0.023(2) 0.025(2) 0.012(2) -0.0051(18) 0.0030(18) -0.0007(18)
N20 0.031(2) 0.031(2) 0.0157(19) -0.0054(16) 0.0079(16) -0.0026(17)
C1 0.032(2) 0.023(2) 0.018(2) 0.0034(19) 0.0098(19) -0.005(2)
C11 0.030(2) 0.028(3) 0.015(2) -0.0028(18) 0.0098(19) -0.0056(19)
C12 0.032(2) 0.023(2) 0.020(2) 0.0035(19) 0.008(2) -0.001(2)
C13 0.044(3) 0.024(3) 0.027(3) -0.002(2) 0.015(2) -0.003(2)
C14 0.038(3) 0.029(3) 0.023(3) -0.006(2) 0.008(2) -0.010(2)
C15 0.034(3) 0.034(3) 0.023(2) 0.002(2) 0.003(2) -0.006(2)
C16 0.032(2) 0.021(2) 0.024(2) -0.0020(19) 0.009(2) -0.0042(19)
C2 0.028(2) 0.024(2) 0.024(2) 0.0023(19) 0.009(2) -0.0034(19)
C3 0.033(2) 0.026(2) 0.021(2) 0.0016(19) 0.009(2) -0.006(2)
C30 0.039(3) 0.026(3) 0.020(2) -0.003(2) 0.009(2) -0.006(2)
C31 0.049(3) 0.038(3) 0.024(3) -0.010(2) 0.017(2) -0.002(3)
N31 0.039(3) 0.066(3) 0.041(3) -0.023(2) 0.020(2) -0.007(2)
C32 0.043(3) 0.035(3) 0.033(3) -0.002(2) 0.020(2) 0.000(2)
N32 0.060(3) 0.042(3) 0.038(3) -0.013(2) 0.020(2) -0.011(2)
C4 0.034(3) 0.028(3) 0.016(2) -0.0019(19) 0.007(2) -0.004(2)
C41 0.030(2) 0.028(2) 0.026(3) -0.005(2) 0.011(2) -0.003(2)
C42 0.034(3) 0.031(3) 0.025(3) -0.004(2) 0.007(2) -0.005(2)
C43 0.043(3) 0.029(3) 0.027(3) 0.002(2) 0.012(2) -0.001(2)
C44 0.051(3) 0.032(3) 0.045(3) -0.001(2) 0.020(3) -0.014(3)
C45 0.053(3) 0.033(3) 0.041(3) -0.010(3) 0.015(3) -0.015(3)
C46 0.041(3) 0.036(3) 0.024(3) -0.003(2) 0.006(2) -0.009(2)
C5 0.041(3) 0.028(3) 0.019(2) -0.006(2) 0.010(2) -0.006(2)
C51 0.053(3) 0.032(3) 0.021(3) -0.002(2) 0.014(2) 0.002(3)
N51 0.047(3) 0.057(3) 0.029(3) -0.009(2) -0.002(2) -0.004(2)
C52 0.046(3) 0.028(3) 0.023(3) -0.004(2) 0.010(2) 0.000(2)
N52 0.067(3) 0.031(2) 0.034(3) -0.0017(19) 0.027(2) 0.003(2)
C101 0.038(3) 0.034(3) 0.026(3) 0.004(2) 0.018(2) 0.007(2)
C102 0.025(2) 0.045(3) 0.023(2) 0.000(2) 0.011(2) 0.004(2)
C103 0.032(3) 0.036(3) 0.032(3) 0.004(2) 0.017(2) -0.001(2)
C104 0.040(3) 0.047(3) 0.018(2) 0.009(2) 0.014(2) 0.009(2)
C105 0.032(3) 0.037(3) 0.021(2) -0.003(2) 0.012(2) -0.005(2)
C201 0.028(2) 0.038(3) 0.026(3) 0.001(2) 0.012(2) 0.002(2)
C202 0.037(3) 0.035(3) 0.017(2) -0.001(2) 0.009(2) 0.002(2)
C203 0.051(3) 0.031(3) 0.034(3) 0.005(2) 0.025(3) 0.003(2)
C204 0.058(4) 0.034(3) 0.061(4) -0.010(3) 0.042(3) -0.013(3)
C205 0.028(3) 0.063(4) 0.037(3) -0.018(3) 0.014(2) -0.014(3)
C300 0.069(5) 0.057(5) 0.057(5) 0.002(4) 0.038(4) -0.011(4)
C301 0.037(5) 0.073(7) 0.069(7) 0.020(6) -0.003(5) 0.001(5)
C302 0.062(7) 0.075(7) 0.065(7) -0.013(6) 0.020(6) -0.012(6)
C303 0.049(6) 0.067(7) 0.044(6) -0.013(5) 0.005(5) -0.015(5)
C304 0.056(6) 0.034(6) 0.090(8) -0.003(5) 0.046(6) -0.023(5)
C305 0.069(5) 0.057(5) 0.057(5) 0.002(4) 0.038(4) -0.011(4)
C306 0.109(8) 0.062(7) 0.050(6) -0.015(5) 0.045(6) -0.051(6)
C400 0.108(8) 0.165(8) 0.131(8) -0.017(7) 0.082(6) -0.032(6)
C401 0.117(8) 0.130(8) 0.153(9) 0.014(7) 0.033(7) -0.019(7)
C402 0.084(7) 0.077(7) 0.140(8) 0.051(7) -0.004(6) -0.019(6)
C403 0.095(8) 0.125(9) 0.122(9) 0.025(7) 0.026(7) -0.040(7)
C404 0.147(10) 0.151(11) 0.172(11) 0.005(8) 0.027(8) -0.041(8)
C405 0.131(9) 0.158(10) 0.162(10) -0.002(8) 0.032(7) -0.036(8)
C406 0.085(7) 0.103(8) 0.104(8) -0.023(7) 0.039(6) -0.011(6)
Cl11 0.060(2) 0.142(5) 0.125(4) -0.056(3) 0.039(3) -0.023(3)
Cl12 0.055(2) 0.074(3) 0.161(5) -0.006(3) -0.023(2) 0.0062(19)
Cl13 0.061(2) 0.083(3) 0.101(3) -0.031(2) -0.005(2) 0.0140(19)
C01 0.058(6) 0.062(7) 0.078(8) -0.006(6) 0.008(6) -0.008(6)
Cl21 0.061(2) 0.142(4) 0.091(3) 0.040(3) 0.021(2) 0.009(3)
Cl22 0.083(3) 0.109(3) 0.090(3) -0.006(2) 0.036(2) 0.011(2)
Cl23 0.090(3) 0.337(9) 0.088(4) -0.035(5) 0.008(3) -0.065(5)
C02 0.108(8) 0.165(8) 0.131(8) -0.017(7) 0.082(6) -0.032(6)

loop_
_atom_type_symbol
_atom_type_description
_atom_type_scat_dispersion_real
_atom_type_scat_dispersion_imag
_atom_type_scat_source
C C 0.0033 0.0016 'International Tables Vol C Tables 4.2.6.8 and 6.1.1.4'
H H 0 0 'International Tables Vol C Tables 4.2.6.8 and 6.1.1.4'
N N 0.0061 0.0033 'International Tables Vol C Tables 4.2.6.8 and 6.1.1.4'
P P 0.1023 0.0942 'International Tables Vol C Tables 4.2.6.8 and 6.1.1.4'
Ru Ru -1.2594 0.8363 'International Tables Vol C Tables 4.2.6.8 and 6.1.1.4'
Cl Cl 0.1484 0.1585 'International Tables Vol C Tables 4.2.6.8 and 6.1.1.4'

loop_
_geom_angle_atom_site_label_1
_geom_angle_atom_site_label_2
_geom_angle_atom_site_label_3
_geom_angle
C10 Ru1 C104 136.84(17)
C10 Ru1 C105 101.18(17)
C104 Ru1 C105 36.91(16)
C10 Ru1 C102 116.49(17)
C104 Ru1 C102 61.01(17)
C105 Ru1 C102 61.57(16)
C10 Ru1 C103 152.24(17)
C104 Ru1 C103 36.89(17)
C105 Ru1 C103 62.18(17)
C102 Ru1 C103 36.93(16)
C10 Ru1 C101 91.61(16)
C104 Ru1 C101 61.11(17)
C105 Ru1 C101 37.14(16)
C102 Ru1 C101 36.27(16)
C103 Ru1 C101 61.48(17)
C10 Ru1 P2 90.98(12)
C104 Ru1 P2 88.75(13)
C105 Ru1 P2 100.08(12)
C102 Ru1 P2 148.56(12)
C103 Ru1 P2 112.90(12)
C101 Ru1 P2 136.57(13)
C10 Ru1 P1 91.46(12)
C104 Ru1 P1 130.51(13)
C105 Ru1 P1 153.41(12)
C102 Ru1 P1 91.87(13)
C103 Ru1 P1 96.39(13)
C101 Ru1 P1 120.24(13)
P2 Ru1 P1 103.01(5)
N20 Ru2 C1 83.63(15)
N20 Ru2 C4 111.75(15)
C1 Ru2 C4 77.33(17)
N20 Ru2 C5 86.05(15)
C1 Ru2 C5 103.91(17)
C4 Ru2 C5 39.66(16)
N20 Ru2 C203 142.87(16)
C1 Ru2 C203 95.12(18)
C4 Ru2 C203 104.04(17)
C5 Ru2 C203 129.62(17)
N20 Ru2 C204 145.15(18)
C1 Ru2 C204 127.9(2)
C4 Ru2 C204 91.81(18)
C5 Ru2 C204 98.02(18)
C203 Ru2 C204 37.94(19)
N20 Ru2 C202 105.72(15)
C1 Ru2 C202 95.21(17)
C4 Ru2 C202 140.50(16)
C5 Ru2 C202 158.64(17)
C203 Ru2 C202 37.26(16)
C204 Ru2 C202 62.11(18)
N20 Ru2 C205 108.14(18)
C1 Ru2 C205 155.01(17)
C4 Ru2 C205 116.11(18)
C5 Ru2 C205 98.94(17)
C203 Ru2 C205 62.00(19)
C204 Ru2 C205 37.01(19)
C202 Ru2 C205 60.72(17)
N20 Ru2 C201 89.45(15)
C1 Ru2 C201 126.39(16)
C4 Ru2 C201 150.97(17)
C5 Ru2 C201 128.62(17)
C203 Ru2 C201 61.54(17)
C204 Ru2 C201 60.99(18)
C202 Ru2 C201 36.50(15)
C205 Ru2 C201 35.46(16)
C111 P1 C131 103.0(2)
C111 P1 C121 101.9(2)
C131 P1 C121 99.50(19)
C111 P1 Ru1 112.78(15)
C131 P1 Ru1 124.71(15)
C121 P1 Ru1 112.02(15)
C112 C111 C116 118.3(4)
C112 C111 P1 121.0(3)
C116 C111 P1 120.5(3)
C111 C112 C113 121.2(4)
C111 C112 H112 119.4
C113 C112 H112 119.4
C114 C113 C112 119.7(5)
C114 C113 H113 120.1
C112 C113 H113 120.1
C113 C114 C115 120.0(5)
C113 C114 H114 120
C115 C114 H114 120
C114 C115 C116 120.7(5)
C114 C115 H115 119.7
C116 C115 H115 119.7
C115 C116 C111 120.1(5)
C115 C116 H116 120
C111 C116 H116 120
C122 C121 C126 117.8(4)
C122 C121 P1 121.0(3)
C126 C121 P1 121.1(3)
C121 C122 C123 121.1(4)
C121 C122 H122 119.4
C123 C122 H122 119.4
C124 C123 C122 120.0(5)
C124 C123 H123 120
C122 C123 H123 120
C123 C124 C125 120.3(5)
C123 C124 H124 119.9
C125 C124 H124 119.9
C126 C125 C124 120.2(5)
C126 C125 H125 119.9
C124 C125 H125 119.9
C125 C126 C121 120.5(5)
C125 C126 H126 119.7
C121 C126 H126 119.7
C136 C131 C132 118.3(4)
C136 C131 P1 121.9(3)
C132 C131 P1 119.2(3)
C133 C132 C131 120.6(4)
C133 C132 H132 119.7
C131 C132 H132 119.7
C134 C133 C132 120.0(4)
C134 C133 H133 120
C132 C133 H133 120
C135 C134 C133 120.2(4)
C135 C134 H134 119.9
C133 C134 H134 119.9
C134 C135 C136 120.2(5)
C134 C135 H135 119.9
C136 C135 H135 119.9
C135 C136 C131 120.7(4)
C135 C136 H136 119.7
C131 C136 H136 119.7
C211 P2 C231 102.0(11)
C211 P2 C221 96.3(6)
C231 P2 C221 102.6(2)
C231 P2 C241 98.2(10)
C221 P2 C241 108.3(6)
C211 P2 Ru1 121.0(11)
C231 P2 Ru1 122.76(15)
C221 P2 Ru1 107.64(17)
C241 P2 Ru1 115.9(10)
C216 C211 C212 119(2)
C216 C211 P2 121(2)
C212 C211 P2 121(2)
C213 C212 C211 119.4(19)
C213 C212 H212 120.3
C211 C212 H212 120.3
C214 C213 C212 121.2(13)
C214 C213 H213 119.4
C212 C213 H213 119.4
C213 C214 C215 119.2(14)
C213 C214 H214 120.4
C215 C214 H214 120.4
C216 C215 C214 120.1(17)
C216 C215 H215 120
C214 C215 H215 120
C211 C216 C215 121(2)
C211 C216 H216 119.3
C215 C216 H216 119.3
C246 C241 C242 116(2)
C246 C241 P2 122(2)
C242 C241 P2 122(2)
C243 C242 C241 121.3(19)
C243 C242 H242 119.3
C241 C242 H242 119.3
C244 C243 C242 121.4(15)
C244 C243 H243 119.3
C242 C243 H243 119.3
C243 C244 C245 119.8(15)
C243 C244 H244 120.1
C245 C244 H244 120.1
C246 C245 C244 118.2(17)
C246 C245 H245 120.9
C244 C245 H245 120.9
C241 C246 C245 123(2)
C241 C246 H246 118.4
C245 C246 H246 118.4
C222 C221 C226 118.0(5)
C222 C221 P2 119.4(4)
C226 C221 P2 122.4(5)
C221 C222 C223 121.5(6)
C221 C222 H222 119.3
C223 C222 H222 119.3
C224 C223 C222 119.7(7)
C224 C223 H223 120.1
C222 C223 H223 120.1
C223 C224 C225 120.5(6)
C223 C224 H224 119.8
C225 C224 H224 119.8
C224 C225 C226 121.3(6)
C224 C225 H225 119.3
C226 C225 H225 119.3
C225 C226 C221 118.9(6)
C225 C226 H226 120.6
C221 C226 H226 120.6
C232 C231 C236 118.1(4)
C232 C231 P2 122.8(4)
C236 C231 P2 119.0(4)
C231 C232 C233 121.1(5)
C231 C232 H232 119.4
C233 C232 H232 119.4
C234 C233 C232 119.6(5)
C234 C233 H233 120.2
C232 C233 H233 120.2
C233 C234 C235 120.0(4)
C233 C234 H234 120
C235 C234 H234 120
C236 C235 C234 119.6(5)
C236 C235 H235 120.2
C234 C235 H235 120.2
C231 C236 C235 121.6(5)
C231 C236 H236 119.2
C235 C236 H236 119.2
N20 C10 Ru1 173.7(4)
C10 N20 Ru2 176.1(4)
C2 C1 C11 117.7(4)
C2 C1 Ru2 117.6(3)
C11 C1 Ru2 124.7(3)
C12 C11 C16 117.7(4)
C12 C11 C1 122.4(4)
C16 C11 C1 119.9(4)
C11 C12 C13 121.2(4)
C11 C12 H12 119.4
C13 C12 H12 119.4
C14 C13 C12 119.9(4)
C14 C13 H13 120
C12 C13 H13 120
C15 C14 C13 119.6(4)
C15 C14 H14 120.2
C13 C14 H14 120.2
C16 C15 C14 120.5(4)
C16 C15 H15 119.8
C14 C15 H15 119.8
C15 C16 C11 121.1(4)
C15 C16 H16 119.5
C11 C16 H16 119.5
C1 C2 C3 116.8(4)
C1 C2 H2 121.6
C3 C2 H2 121.6
C30 C3 C2 125.3(4)
C30 C3 C4 121.7(4)
C2 C3 C4 113.0(4)
C3 C30 C31 119.8(4)
C3 C30 C32 123.8(4)
C31 C30 C32 116.4(4)
N31 C31 C30 176.2(5)
N32 C32 C30 178.2(5)
C5 C4 C3 116.0(4)
C5 C4 C41 122.6(4)
C3 C4 C41 112.3(4)
C5 C4 Ru2 71.2(2)
C3 C4 Ru2 110.2(3)
C41 C4 Ru2 117.8(3)
C46 C41 C42 117.8(4)
C46 C41 C4 123.5(4)
C42 C41 C4 118.7(4)
C43 C42 C41 121.8(4)
C43 C42 H42 119.1
C41 C42 H42 119.1
C42 C43 C44 120.0(5)
C42 C43 H43 120
C44 C43 H43 120
C43 C44 C45 119.4(4)
C43 C44 H44 120.3
C45 C44 H44 120.3
C46 C45 C44 120.1(5)
C46 C45 H45 119.9
C44 C45 H45 119.9
C45 C46 C41 120.9(5)
C45 C46 H46 119.6
C41 C46 H46 119.6
C51 C5 C52 111.3(4)
C51 C5 C4 123.9(4)
C52 C5 C4 117.8(4)
C51 C5 Ru2 109.5(3)
C52 C5 Ru2 118.2(3)
C4 C5 Ru2 69.1(2)
N51 C51 C5 177.3(6)
N52 C52 C5 177.3(5)
C102 C101 C105 108.6(4)
C102 C101 Ru1 71.8(2)
C105 C101 Ru1 71.2(2)
C102 C101 H101 125.7
C105 C101 H101 125.7
Ru1 C101 H101 122.9
C101 C102 C103 109.0(4)
C101 C102 Ru1 71.9(2)
C103 C102 Ru1 71.6(2)
C101 C102 H102 125.5
C103 C102 H102 125.5
Ru1 C102 H102 122.7
C104 C103 C102 106.3(4)
C104 C103 Ru1 70.8(2)
C102 C103 Ru1 71.5(2)
C104 C103 H103 126.9
C102 C103 H103 126.9
Ru1 C103 H103 122.5
C105 C104 C103 109.9(4)
C105 C104 Ru1 72.1(2)
C103 C104 Ru1 72.3(3)
C105 C104 H104 125
C103 C104 H104 125
Ru1 C104 H104 122.2
C104 C105 C101 106.2(4)
C104 C105 Ru1 71.0(2)
C101 C105 Ru1 71.6(2)
C104 C105 H105 126.9
C101 C105 H105 126.9
Ru1 C105 H105 122.2
C205 C201 C202 108.5(4)
C205 C201 Ru2 72.0(3)
C202 C201 Ru2 69.2(2)
C205 C201 H201 125.8
C202 C201 H201 125.8
Ru2 C201 H201 124.6
C203 C202 C201 108.2(4)
C203 C202 Ru2 69.3(2)
C201 C202 Ru2 74.3(2)
C203 C202 H202 125.9
C201 C202 H202 125.9
Ru2 C202 H202 122.1
C202 C203 C204 107.4(5)
C202 C203 Ru2 73.5(3)
C204 C203 Ru2 71.4(3)
C202 C203 H203 126.3
C204 C203 H203 126.3
Ru2 C203 H203 120.7
C203 C204 C205 108.2(4)
C203 C204 Ru2 70.6(3)
C205 C204 Ru2 75.5(3)
C203 C204 H204 125.9
C205 C204 H204 125.9
Ru2 C204 H204 119.7
C201 C205 C204 107.6(5)
C201 C205 Ru2 72.5(3)
C204 C205 Ru2 67.5(3)
C201 C205 H205 126.2
C204 C205 H205 126.2
Ru2 C205 H205 125.4
C300 C301 C306 122.3(8)
C300 C301 C302 117.4(7)
C306 C301 C302 120.3(8)
C303 C302 C301 116.9(8)
C303 C302 H302 121.6
C301 C302 H302 121.6
C302 C303 C304 122.7(9)
C302 C303 H303 118.6
C304 C303 H303 118.6
C305 C304 C303 118.7(9)
C305 C304 H304 120.7
C303 C304 H304 120.7
C304 C305 C306 120.6(9)
C304 C305 H305 119.7
C306 C305 H305 119.7
C301 C306 C305 120.3(9)
C301 C306 H306 119.8
C305 C306 H306 119.8
C401 C400 H40A 109.5
C401 C400 H40B 109.5
H40A C400 H40B 109.5
C401 C400 H40C 109.5
H40A C400 H40C 109.5
H40B C400 H40C 109.5
C400 C401 C402 116.7(10)
C400 C401 C406 119.4(10)
C402 C401 C406 123.9(11)
C403 C402 C401 110.2(10)
C403 C402 H402 124.9
C401 C402 H402 124.9
C404 C403 C402 127.9(12)
C404 C403 H403 116.1
C402 C403 H403 116.1
C405 C404 C403 118.6(12)
C405 C404 H404 120.7
C403 C404 H404 120.7
C404 C405 C406 116.0(11)
C404 C405 H405 122
C406 C405 H405 122
C405 C406 C401 122.1(11)
C405 C406 H406 119
C401 C406 H406 119
Cl11 C01 Cl12 112.2(8)
Cl11 C01 Cl13 110.0(7)
Cl12 C01 Cl13 112.6(8)
Cl11 C01 H01 107.3
Cl12 C01 H01 107.3
Cl13 C01 H01 107.3
Cl23 C02 Cl22 112.1(10)
Cl23 C02 Cl21 112.6(9)
Cl22 C02 Cl21 108.3(9)
Cl23 C02 H02 107.9
Cl22 C02 H02 107.9
Cl21 C02 H02 107.9

loop_
_geom_bond_atom_site_label_1
_geom_bond_atom_site_label_2
_geom_bond_distance
Ru1 C10 2.003(4)
Ru1 C104 2.228(4)
Ru1 C105 2.241(4)
Ru1 C102 2.246(4)
Ru1 C103 2.246(4)
Ru1 C101 2.247(4)
Ru1 P2 2.3176(13)
Ru1 P1 2.3246(12)
Ru2 N20 2.065(4)
Ru2 C1 2.068(4)
Ru2 C4 2.156(4)
Ru2 C5 2.184(4)
Ru2 C203 2.185(4)
Ru2 C204 2.195(5)
Ru2 C202 2.239(4)
Ru2 C205 2.301(5)
Ru2 C201 2.307(4)
P1 C111 1.850(4)
P1 C131 1.852(4)
P1 C121 1.856(4)
C111 C112 1.385(6)
C111 C116 1.404(6)
C112 C113 1.410(6)
C112 H112 0.95
C113 C114 1.366(7)
C113 H113 0.95
C114 C115 1.389(7)
C114 H114 0.95
C115 C116 1.392(6)
C115 H115 0.95
C116 H116 0.95
C121 C122 1.396(6)
C121 C126 1.411(6)
C122 C123 1.398(6)
C122 H122 0.95
C123 C124 1.364(7)
C123 H123 0.95
C124 C125 1.393(7)
C124 H124 0.95
C125 C126 1.383(7)
C125 H125 0.95
C126 H126 0.95
C131 C136 1.397(6)
C131 C132 1.405(6)
C132 C133 1.393(6)
C132 H132 0.95
C133 C134 1.382(6)
C133 H133 0.95
C134 C135 1.381(7)
C134 H134 0.95
C135 C136 1.392(6)
C135 H135 0.95
C136 H136 0.95
P2 C211 1.76(3)
P2 C231 1.853(4)
P2 C221 1.864(5)
P2 C241 1.94(3)
C211 C216 1.38(4)
C211 C212 1.42(4)
C212 C213 1.40(2)
C212 H212 0.95
C213 C214 1.37(2)
C213 H213 0.95
C214 C215 1.40(2)
C214 H214 0.95
C215 C216 1.39(3)
C215 H215 0.95
C216 H216 0.95
C241 C246 1.37(4)
C241 C242 1.41(4)
C242 C243 1.36(2)
C242 H242 0.95
C243 C244 1.36(2)
C243 H243 0.95
C244 C245 1.39(2)
C244 H244 0.95
C245 C246 1.39(3)
C245 H245 0.95
C246 H246 0.95
C221 C222 1.392(7)
C221 C226 1.429(7)
C222 C223 1.393(7)
C222 H222 0.95
C223 C224 1.369(8)
C223 H223 0.95
C224 C225 1.372(9)
C224 H224 0.95
C225 C226 1.394(8)
C225 H225 0.95
C226 H226 0.95
C231 C232 1.389(6)
C231 C236 1.390(7)
C232 C233 1.412(6)
C232 H232 0.95
C233 C234 1.380(7)
C233 H233 0.95
C234 C235 1.396(7)
C234 H234 0.95
C235 C236 1.394(6)
C235 H235 0.95
C236 H236 0.95
C10 N20 1.160(5)
C1 C2 1.378(6)
C1 C11 1.498(6)
C11 C12 1.394(6)
C11 C16 1.412(6)
C12 C13 1.399(6)
C12 H12 0.95
C13 C14 1.392(6)
C13 H13 0.95
C14 C15 1.387(6)
C14 H14 0.95
C15 C16 1.385(6)
C15 H15 0.95
C16 H16 0.95
C2 C3 1.408(6)
C2 H2 0.95
C3 C30 1.377(6)
C3 C4 1.512(6)
C30 C31 1.442(7)
C30 C32 1.444(7)
C31 N31 1.148(6)
C32 N32 1.159(6)
C4 C5 1.472(6)
C4 C41 1.519(6)
C41 C46 1.400(6)
C41 C42 1.405(6)
C42 C43 1.381(6)
C42 H42 0.95
C43 C44 1.394(6)
C43 H43 0.95
C44 C45 1.404(7)
C44 H44 0.95
C45 C46 1.395(6)
C45 H45 0.95
C46 H46 0.95
C5 C51 1.463(7)
C5 C52 1.465(6)
C51 N51 1.146(6)
C52 N52 1.143(6)
C101 C102 1.399(6)
C101 C105 1.429(6)
C101 H101 0.95
C102 C103 1.423(6)
C102 H102 0.95
C103 C104 1.416(6)
C103 H103 0.95
C104 C105 1.415(6)
C104 H104 0.95
C105 H105 0.95
C201 C205 1.403(6)
C201 C202 1.425(6)
C201 H201 0.95
C202 C203 1.414(6)
C202 H202 0.95
C203 C204 1.424(7)
C203 H203 0.95
C204 C205 1.430(7)
C204 H204 0.95
C205 H205 0.95
C300 C301 1.208(9)
C300 H30A 0.98
C300 H30B 0.98
C300 H30C 0.98
C301 C306 1.376(8)
C301 C302 1.402(8)
C302 C303 1.381(8)
C302 H302 0.95
C303 C304 1.399(8)
C303 H303 0.95
C304 C305 1.344(8)
C304 H304 0.95
C305 C306 1.390(8)
C305 H305 0.95
C306 H306 0.95
C400 C401 1.257(13)
C400 H40A 0.98
C400 H40B 0.98
C400 H40C 0.98
C401 C402 1.386(9)
C401 C406 1.397(9)
C402 C403 1.382(9)
C402 H402 0.95
C403 C404 1.383(9)
C403 H403 0.95
C404 C405 1.370(9)
C404 H404 0.95
C405 C406 1.380(9)
C405 H405 0.95
C406 H406 0.95
Cl11 C01 1.714(15)
Cl12 C01 1.728(13)
Cl13 C01 1.776(13)
C01 H01 1
Cl21 C02 1.772(14)
Cl22 C02 1.749(16)
Cl23 C02 1.681(15)
C02 H02 1
